data_4514570
loop_
_publ_author_name
'Jayakumar, Jayachandran'
'Wu, Tien-Lin'
'Huang, Min-Jie'
'Huang, Pei-Yun'
'Chou, Tsu-Yu'
'Lin, Hao-Wu'
'Cheng, Chien-Hong'

_publ_section_title
;
 Pyridine-Carbonitrile-Carbazole-Based Delayed Fluorescence Materials with
 Highly Congested Structures and Excellent OLED Performance.
;
_journal_issue 23
_journal_name_full 'ACS applied materials &amp; interfaces'
_journal_page_first 21042
_journal_page_last 21048
_journal_paper_doi 10.1021/acsami.9b04664
_journal_volume 11
_journal_year 2019
_chemical_formula_sum 'C65 H61 N5'
_chemical_formula_weight 912.18
_space_group_crystal_system triclinic
_space_group_IT_number 2
_space_group_name_Hall '-P 1'
_space_group_name_H-M_alt 'P -1'
_symmetry_space_group_name_Hall '-P 1'
_symmetry_space_group_name_H-M 'P -1'
_atom_sites_solution_hydrogens geom
_audit_creation_method SHELXL-2014/6
_cell_angle_alpha 91.223(3)
_cell_angle_beta 102.951(2)
_cell_angle_gamma 106.442(3)
_cell_formula_units_Z 2
_cell_length_a 13.0254(7)
_cell_length_b 13.0272(8)
_cell_length_c 16.4926(10)
_cell_measurement_reflns_used 9943
_cell_measurement_temperature 100(2)
_cell_measurement_theta_max 26.2052
_cell_measurement_theta_min 2.4784
_cell_volume 2605.0(3)
_computing_cell_refinement 'SAINT V8.34A (Bruker AXS Inc., 2013)'
_computing_data_collection 'Bruker APEX2'
_computing_data_reduction 'SAINT V8.34A (Bruker AXS Inc., 2013)'
_computing_molecular_graphics 'Bruker SHELXTL'
_computing_publication_material 'Bruker SHELXTL'
_computing_structure_refinement 'SHELXL-2014/6 (Sheldrick, 2014)'
_diffrn_ambient_temperature 100(2)
_diffrn_detector_area_resol_mean 8.3333
_diffrn_measured_fraction_theta_full 0.974
_diffrn_measured_fraction_theta_max 0.971
_diffrn_measurement_device_type 'Bruker APEX-II CCD'
_diffrn_measurement_method '\f and \w scans'
_diffrn_radiation_type MoK\a
_diffrn_radiation_wavelength 0.71073
_diffrn_reflns_av_R_equivalents 0.0342
_diffrn_reflns_av_unetI/netI 0.0346
_diffrn_reflns_Laue_measured_fraction_full 0.974
_diffrn_reflns_Laue_measured_fraction_max 0.971
_diffrn_reflns_limit_h_max 15
_diffrn_reflns_limit_h_min -15
_diffrn_reflns_limit_k_max 15
_diffrn_reflns_limit_k_min -15
_diffrn_reflns_limit_l_max 19
_diffrn_reflns_limit_l_min -19
_diffrn_reflns_number 33832
_diffrn_reflns_point_group_measured_fraction_full 0.974
_diffrn_reflns_point_group_measured_fraction_max 0.971
_diffrn_reflns_theta_full 25.000
_diffrn_reflns_theta_max 25.095
_diffrn_reflns_theta_min 1.847
_exptl_absorpt_coefficient_mu 0.068
_exptl_absorpt_correction_T_max 0.9485
_exptl_absorpt_correction_T_min 0.8689
_exptl_absorpt_correction_type multi-scan
_exptl_absorpt_process_details 'SADABS V2014/4 (Bruker AXS Inc.)'
_exptl_crystal_colour Yellow
_exptl_crystal_density_diffrn 1.163
_exptl_crystal_density_meas ?
_exptl_crystal_density_method 'not measured'
_exptl_crystal_description Lump
_exptl_crystal_F_000 972
_exptl_crystal_size_max 0.20
_exptl_crystal_size_mid 0.15
_exptl_crystal_size_min 0.15
_refine_diff_density_max 0.508
_refine_diff_density_min -0.272
_refine_diff_density_rms 0.047
_refine_ls_extinction_method none
_refine_ls_goodness_of_fit_ref 1.034
_refine_ls_hydrogen_treatment constr
_refine_ls_matrix_type full
_refine_ls_number_parameters 643
_refine_ls_number_reflns 9020
_refine_ls_number_restraints 0
_refine_ls_restrained_S_all 1.034
_refine_ls_R_factor_all 0.0624
_refine_ls_R_factor_gt 0.0492
_refine_ls_shift/su_max 0.000
_refine_ls_shift/su_mean 0.000
_refine_ls_structure_factor_coef Fsqd
_refine_ls_weighting_details 'w=1/[\s^2^(Fo^2^)+(0.0463P)^2^+2.1776P] where P=(Fo^2^+2Fc^2^)/3'
_refine_ls_weighting_scheme calc
_refine_ls_wR_factor_gt 0.1165
_refine_ls_wR_factor_ref 0.1239
_reflns_Friedel_coverage 0.000
_reflns_number_gt 7393
_reflns_number_total 9020
_reflns_threshold_expression 'I > 2\s(I)'
_cod_data_source_file am9b04664_si_002.cif
_cod_data_source_block 170631lt2_0m
_cod_depositor_comments
;
The following automatic conversions were performed:

'_exptl_crystal_density_meas' value 'not measured' was changed to '?'
- the value is perceived as not measured.

Automatic conversion script
Id: cif_fix_values 4973 2017-02-22 13:04:09Z antanas 
;
_cod_database_code 4514570
_shelx_space_group_comment
;
The symmetry employed for this shelxl refinement is uniquely defined
by the following loop, which should always be used as a source of
symmetry information in preference to the above space-group names.
They are only intended as comments.
;
_shelxl_version_number 2014/6

loop_
_space_group_symop_operation_xyz
'x, y, z'
'-x, -y, -z'

loop_
_atom_site_label
_atom_site_type_symbol
_atom_site_fract_x
_atom_site_fract_y
_atom_site_fract_z
_atom_site_U_iso_or_equiv
_atom_site_adp_type
_atom_site_occupancy
_atom_site_site_symmetry_order
_atom_site_calc_flag
_atom_site_refinement_flags_posn
_atom_site_refinement_flags_adp
C1 C 0.1130(2) -0.2510(2) -0.35157(17) 0.0510(7) Uani 1 1 d . .
H11 H 0.1023 -0.3102 -0.3933 0.076 Uiso 1 1 calc R U
H1 H 0.0693 -0.2770 -0.3109 0.076 Uiso 1 1 calc R U
H10 H 0.1912 -0.2239 -0.3227 0.076 Uiso 1 1 calc R U
C2 C 0.07618(18) -0.16130(17) -0.39456(13) 0.0284(5) Uani 1 1 d . .
C3 C 0.09211(16) -0.06760(16) -0.33029(12) 0.0216(4) Uani 1 1 d . .
C4 C 0.04917(16) -0.08823(16) -0.25905(12) 0.0209(4) Uani 1 1 d . .
H13 H 0.0125 -0.1603 -0.2517 0.025 Uiso 1 1 calc R U
C5 C 0.05827(15) -0.00761(15) -0.19943(12) 0.0200(4) Uani 1 1 d . .
H14 H 0.0300 -0.0237 -0.1514 0.024 Uiso 1 1 calc R U
C6 C 0.10985(15) 0.09726(15) -0.21206(11) 0.0173(4) Uani 1 1 d . .
C7 C 0.06972(15) 0.19771(14) -0.10010(11) 0.0157(4) Uani 1 1 d . .
C8 C 0.12318(14) 0.23740(14) -0.01725(11) 0.0148(4) Uani 1 1 d . .
C9 C 0.05824(15) 0.22857(14) 0.04192(11) 0.0151(4) Uani 1 1 d . .
C10 C 0.10566(15) 0.35049(15) 0.17407(11) 0.0156(4) Uani 1 1 d . .
C11 C 0.04544(15) 0.42169(15) 0.14979(12) 0.0187(4) Uani 1 1 d . .
H51 H -0.0019 0.4136 0.0956 0.022 Uiso 1 1 calc R U
C12 C 0.05714(16) 0.50504(16) 0.20776(12) 0.0204(4) Uani 1 1 d . .
H50 H 0.0166 0.5547 0.1923 0.024 Uiso 1 1 calc R U
C13 C 0.12632(16) 0.51967(15) 0.28865(12) 0.0193(4) Uani 1 1 d . .
C14 C 0.13398(17) 0.61118(16) 0.35224(12) 0.0236(4) Uani 1 1 d . .
C15 C 0.0944(2) 0.70074(18) 0.30974(15) 0.0375(6) Uani 1 1 d . .
H2 H 0.0153 0.6735 0.2839 0.056 Uiso 1 1 calc R U
H49 H 0.1345 0.7253 0.2667 0.056 Uiso 1 1 calc R U
H48 H 0.1081 0.7609 0.3514 0.056 Uiso 1 1 calc R U
C16 C 0.3207(2) -0.01725(19) 0.38936(16) 0.0420(6) Uani 1 1 d . .
H61 H 0.2523 -0.0151 0.4037 0.063 Uiso 1 1 calc R U
H3 H 0.3646 -0.0455 0.4347 0.063 Uiso 1 1 calc R U
H60 H 0.3030 -0.0639 0.3376 0.063 Uiso 1 1 calc R U
C17 C 0.38682(17) 0.09653(17) 0.37690(13) 0.0267(5) Uani 1 1 d . .
C18 C 0.31583(15) 0.14223(15) 0.30865(12) 0.0200(4) Uani 1 1 d . .
C19 C 0.27362(16) 0.08625(15) 0.22846(12) 0.0202(4) Uani 1 1 d . .
H53 H 0.2924 0.0226 0.2184 0.024 Uiso 1 1 calc R U
C20 C 0.20622(15) 0.11946(15) 0.16371(12) 0.0181(4) Uani 1 1 d . .
H52 H 0.1783 0.0796 0.1105 0.022 Uiso 1 1 calc R U
C21 C 0.18098(14) 0.21337(15) 0.17963(11) 0.0158(4) Uani 1 1 d . .
C22 C 0.18005(15) 0.27867(15) -0.20440(11) 0.0167(4) Uani 1 1 d . .
C23 C 0.19893(15) 0.23609(15) -0.27726(11) 0.0188(4) Uani 1 1 d . .
C24 C 0.15342(15) 0.12046(15) -0.28228(11) 0.0191(4) Uani 1 1 d . .
C25 C 0.1388(3) -0.1257(2) -0.46141(19) 0.0629(9) Uani 1 1 d . .
H4 H 0.2176 -0.0955 -0.4352 0.094 Uiso 1 1 calc R U
H6 H 0.1116 -0.0709 -0.4915 0.094 Uiso 1 1 calc R U
H5 H 0.1276 -0.1876 -0.5007 0.094 Uiso 1 1 calc R U
C26 C -0.0471(2) -0.2060(2) -0.43756(15) 0.0444(6) Uani 1 1 d . .
H9 H -0.0585 -0.2670 -0.4779 0.067 Uiso 1 1 calc R U
H7 H -0.0725 -0.1497 -0.4668 0.067 Uiso 1 1 calc R U
H8 H -0.0891 -0.2300 -0.3955 0.067 Uiso 1 1 calc R U
C27 C 0.14495(16) 0.03760(16) -0.34057(12) 0.0224(4) Uani 1 1 d . .
H12 H 0.1756 0.0535 -0.3876 0.027 Uiso 1 1 calc R U
C28 C 0.25246(16) 0.30413(16) -0.32848(12) 0.0214(4) Uani 1 1 d . .
H15 H 0.2652 0.2748 -0.3772 0.026 Uiso 1 1 calc R U
C29 C 0.28742(16) 0.41462(16) -0.30881(12) 0.0212(4) Uani 1 1 d . .
C30 C 0.26338(16) 0.45442(16) -0.23764(12) 0.0210(4) Uani 1 1 d . .
H17 H 0.2848 0.5300 -0.2248 0.025 Uiso 1 1 calc R U
C31 C 0.20999(15) 0.38885(15) -0.18523(12) 0.0191(4) Uani 1 1 d . .
H16 H 0.1945 0.4185 -0.1378 0.023 Uiso 1 1 calc R U
C32 C 0.35316(17) 0.49159(17) -0.36066(12) 0.0265(5) Uani 1 1 d . .
C33 C 0.4739(2) 0.5266(3) -0.31487(17) 0.0724(11) Uani 1 1 d . .
H20 H 0.5014 0.4638 -0.3097 0.109 Uiso 1 1 calc R U
H19 H 0.4821 0.5601 -0.2591 0.109 Uiso 1 1 calc R U
H18 H 0.5162 0.5785 -0.3462 0.109 Uiso 1 1 calc R U
C34 C 0.3413(2) 0.43991(18) -0.44732(13) 0.0349(5) Uani 1 1 d . .
H21 H 0.3820 0.4928 -0.4790 0.052 Uiso 1 1 calc R U
H22 H 0.2632 0.4152 -0.4766 0.052 Uiso 1 1 calc R U
H23 H 0.3712 0.3786 -0.4421 0.052 Uiso 1 1 calc R U
C35 C 0.3106(3) 0.5903(2) -0.37375(17) 0.0561(8) Uani 1 1 d . .
H25 H 0.3213 0.6291 -0.3195 0.084 Uiso 1 1 calc R U
H24 H 0.2319 0.5668 -0.4016 0.084 Uiso 1 1 calc R U
H26 H 0.3514 0.6379 -0.4085 0.084 Uiso 1 1 calc R U
C36 C -0.04455(15) 0.15709(15) -0.12318(11) 0.0173(4) Uani 1 1 d . .
H29 H -0.0803 0.1319 -0.1798 0.021 Uiso 1 1 calc R U
C37 C -0.10704(15) 0.15277(15) -0.06499(12) 0.0195(4) Uani 1 1 d . .
H28 H -0.1852 0.1266 -0.0819 0.023 Uiso 1 1 calc R U
C38 C -0.05518(15) 0.18680(15) 0.01819(12) 0.0185(4) Uani 1 1 d . .
H27 H -0.0976 0.1814 0.0587 0.022 Uiso 1 1 calc R U
C39 C 0.24332(15) 0.29415(15) 0.01400(11) 0.0155(4) Uani 1 1 d . .
C40 C 0.27549(14) 0.40380(15) 0.04027(11) 0.0148(4) Uani 1 1 d . .
C41 C 0.38467(15) 0.45657(15) 0.08376(11) 0.0157(4) Uani 1 1 d . .
C42 C 0.43478(15) 0.30123(15) 0.06789(11) 0.0160(4) Uani 1 1 d . .
C43 C 0.32568(15) 0.24282(15) 0.02668(11) 0.0164(4) Uani 1 1 d . .
C44 C 0.29517(15) 0.13150(16) -0.00411(12) 0.0191(4) Uani 1 1 d . .
C45 C 0.52676(15) 0.25261(15) 0.08712(11) 0.0184(4) Uani 1 1 d . .
C46 C 0.51198(17) 0.15019(17) 0.11417(14) 0.0285(5) Uani 1 1 d . .
H30 H 0.4409 0.1081 0.1182 0.034 Uiso 1 1 calc R U
C47 C 0.60125(18) 0.10942(18) 0.13536(15) 0.0327(5) Uani 1 1 d . .
H34 H 0.5910 0.0394 0.1538 0.039 Uiso 1 1 calc R U
C48 C 0.70415(17) 0.16975(17) 0.12977(13) 0.0279(5) Uani 1 1 d . .
H31 H 0.7648 0.1413 0.1442 0.033 Uiso 1 1 calc R U
C49 C 0.71972(16) 0.27140(17) 0.10336(13) 0.0257(5) Uani 1 1 d . .
H32 H 0.7911 0.3131 0.0998 0.031 Uiso 1 1 calc R U
C50 C 0.63148(15) 0.31270(16) 0.08200(12) 0.0210(4) Uani 1 1 d . .
H33 H 0.6425 0.3828 0.0637 0.025 Uiso 1 1 calc R U
C51 C 0.41848(15) 0.56949(15) 0.12040(11) 0.0170(4) Uani 1 1 d . .
C52 C 0.52197(15) 0.63792(15) 0.11969(11) 0.0189(4) Uani 1 1 d . .
H35 H 0.5713 0.6116 0.0967 0.023 Uiso 1 1 calc R U
C53 C 0.55333(17) 0.74381(16) 0.15221(12) 0.0245(4) Uani 1 1 d . .
H39 H 0.6231 0.7907 0.1499 0.029 Uiso 1 1 calc R U
C54 C 0.48268(18) 0.78162(17) 0.18826(13) 0.0299(5) Uani 1 1 d . .
H36 H 0.5041 0.8544 0.2107 0.036 Uiso 1 1 calc R U
C55 C 0.38109(18) 0.71319(17) 0.19145(13) 0.0290(5) Uani 1 1 d . .
H37 H 0.3335 0.7389 0.2170 0.035 Uiso 1 1 calc R U
C56 C 0.34845(16) 0.60764(16) 0.15769(12) 0.0222(4) Uani 1 1 d . .
H38 H 0.2785 0.5611 0.1598 0.027 Uiso 1 1 calc R U
C57 C 0.18433(16) 0.44604(15) 0.31131(11) 0.0190(4) Uani 1 1 d . .
H41 H 0.2309 0.4537 0.3658 0.023 Uiso 1 1 calc R U
C58 C 0.17465(15) 0.36074(15) 0.25444(11) 0.0165(4) Uani 1 1 d . .
C59 C 0.22176(15) 0.27209(15) 0.25839(11) 0.0161(4) Uani 1 1 d . .
C60 C 0.28882(15) 0.23552(15) 0.32261(11) 0.0185(4) Uani 1 1 d . .
H40 H 0.3160 0.2748 0.3761 0.022 Uiso 1 1 calc R U
C61 C 0.25361(19) 0.66211(17) 0.40149(13) 0.0308(5) Uani 1 1 d . .
H42 H 0.2997 0.6899 0.3627 0.046 Uiso 1 1 calc R U
H43 H 0.2805 0.6078 0.4324 0.046 Uiso 1 1 calc R U
H44 H 0.2570 0.7211 0.4408 0.046 Uiso 1 1 calc R U
C62 C 0.0622(2) 0.5640(2) 0.41212(16) 0.0442(6) Uani 1 1 d . .
H47 H 0.0686 0.6203 0.4549 0.066 Uiso 1 1 calc R U
H46 H 0.0870 0.5059 0.4390 0.066 Uiso 1 1 calc R U
H45 H -0.0148 0.5354 0.3809 0.066 Uiso 1 1 calc R U
C63 C 0.49105(19) 0.0916(2) 0.35028(15) 0.0391(6) Uani 1 1 d . .
H55 H 0.5366 0.0630 0.3942 0.059 Uiso 1 1 calc R U
H54 H 0.5330 0.1640 0.3413 0.059 Uiso 1 1 calc R U
H56 H 0.4701 0.0447 0.2983 0.059 Uiso 1 1 calc R U
C64 C 0.4223(2) 0.1653(2) 0.46048(14) 0.0402(6) Uani 1 1 d . .
H57 H 0.3567 0.1687 0.4789 0.060 Uiso 1 1 calc R U
H59 H 0.4659 0.2380 0.4537 0.060 Uiso 1 1 calc R U
H58 H 0.4669 0.1331 0.5023 0.060 Uiso 1 1 calc R U
C65 C 0.19712(15) 0.46313(15) 0.01584(11) 0.0168(4) Uani 1 1 d . .
N1 N 0.12934(12) 0.19311(12) -0.16266(9) 0.0166(3) Uani 1 1 d . .
N2 N 0.11145(12) 0.26154(12) 0.12766(9) 0.0158(3) Uani 1 1 d . .
N3 N 0.26702(14) 0.04256(14) -0.02975(11) 0.0274(4) Uani 1 1 d . .
N4 N 0.13684(14) 0.51025(14) -0.00947(10) 0.0249(4) Uani 1 1 d . .
N5 N 0.46182(12) 0.40510(12) 0.09514(9) 0.0170(3) Uani 1 1 d . .

loop_
_atom_site_aniso_label
_atom_site_aniso_U_11
_atom_site_aniso_U_22
_atom_site_aniso_U_33
_atom_site_aniso_U_23
_atom_site_aniso_U_13
_atom_site_aniso_U_12
C1 0.0688(19) 0.0383(15) 0.0504(16) -0.0108(12) 0.0114(14) 0.0266(14)
C2 0.0358(13) 0.0213(11) 0.0292(11) -0.0050(9) 0.0153(9) 0.0050(10)
C3 0.0218(10) 0.0197(10) 0.0239(10) -0.0022(8) 0.0090(8) 0.0048(8)
C4 0.0196(10) 0.0171(10) 0.0254(10) 0.0005(8) 0.0075(8) 0.0031(8)
C5 0.0199(10) 0.0220(10) 0.0196(10) 0.0030(8) 0.0084(8) 0.0057(8)
C6 0.0171(10) 0.0175(10) 0.0172(9) -0.0012(7) 0.0049(7) 0.0044(8)
C7 0.0188(10) 0.0136(9) 0.0167(9) 0.0019(7) 0.0069(7) 0.0056(8)
C8 0.0131(9) 0.0132(9) 0.0193(9) 0.0026(7) 0.0043(7) 0.0054(8)
C9 0.0166(10) 0.0144(9) 0.0152(9) 0.0007(7) 0.0035(7) 0.0063(8)
C10 0.0142(9) 0.0179(10) 0.0157(9) 0.0002(7) 0.0065(7) 0.0042(8)
C11 0.0164(10) 0.0233(10) 0.0178(9) 0.0023(8) 0.0038(7) 0.0082(8)
C12 0.0199(10) 0.0212(10) 0.0235(10) 0.0036(8) 0.0057(8) 0.0111(8)
C13 0.0212(10) 0.0184(10) 0.0201(10) 0.0015(8) 0.0083(8) 0.0061(8)
C14 0.0295(11) 0.0214(11) 0.0222(10) -0.0012(8) 0.0067(8) 0.0108(9)
C15 0.0458(14) 0.0278(12) 0.0376(13) -0.0086(10) -0.0046(11) 0.0209(11)
C16 0.0490(15) 0.0352(14) 0.0420(14) 0.0206(11) 0.0058(11) 0.0156(12)
C17 0.0284(11) 0.0258(11) 0.0276(11) 0.0074(9) 0.0031(9) 0.0129(9)
C18 0.0178(10) 0.0206(10) 0.0224(10) 0.0071(8) 0.0064(8) 0.0055(8)
C19 0.0204(10) 0.0173(10) 0.0267(10) 0.0044(8) 0.0099(8) 0.0081(8)
C20 0.0183(10) 0.0178(10) 0.0199(10) 0.0022(8) 0.0086(8) 0.0047(8)
C21 0.0129(9) 0.0184(10) 0.0172(9) 0.0045(7) 0.0064(7) 0.0041(8)
C22 0.0143(9) 0.0192(10) 0.0159(9) 0.0022(7) 0.0035(7) 0.0036(8)
C23 0.0187(10) 0.0203(10) 0.0170(9) -0.0002(8) 0.0048(7) 0.0049(8)
C24 0.0177(10) 0.0197(10) 0.0192(10) 0.0008(8) 0.0061(8) 0.0035(8)
C25 0.086(2) 0.0383(16) 0.0653(19) -0.0212(14) 0.0536(17) -0.0058(15)
C26 0.0488(16) 0.0415(15) 0.0363(14) -0.0100(11) 0.0068(11) 0.0067(12)
C27 0.0242(11) 0.0235(11) 0.0203(10) -0.0012(8) 0.0109(8) 0.0043(9)
C28 0.0229(10) 0.0229(11) 0.0175(10) 0.0008(8) 0.0080(8) 0.0028(9)
C29 0.0203(10) 0.0226(11) 0.0188(10) 0.0038(8) 0.0035(8) 0.0040(9)
C30 0.0223(10) 0.0169(10) 0.0202(10) 0.0022(8) 0.0021(8) 0.0027(8)
C31 0.0185(10) 0.0202(10) 0.0181(9) -0.0004(8) 0.0042(8) 0.0054(8)
C32 0.0291(12) 0.0249(11) 0.0206(10) 0.0059(8) 0.0062(8) -0.0003(9)
C33 0.0363(16) 0.108(3) 0.0395(15) 0.0359(16) -0.0003(12) -0.0258(16)
C34 0.0472(15) 0.0295(12) 0.0272(12) 0.0077(10) 0.0168(10) 0.0036(11)
C35 0.105(3) 0.0311(14) 0.0462(16) 0.0151(12) 0.0428(16) 0.0219(15)
C36 0.0180(10) 0.0161(10) 0.0162(9) -0.0003(7) 0.0013(7) 0.0050(8)
C37 0.0131(9) 0.0202(10) 0.0238(10) 0.0002(8) 0.0035(7) 0.0039(8)
C38 0.0168(10) 0.0200(10) 0.0214(10) 0.0018(8) 0.0091(8) 0.0063(8)
C39 0.0150(9) 0.0199(10) 0.0122(9) 0.0026(7) 0.0053(7) 0.0044(8)
C40 0.0141(9) 0.0183(10) 0.0143(9) 0.0032(7) 0.0049(7) 0.0070(8)
C41 0.0159(9) 0.0188(10) 0.0145(9) 0.0035(7) 0.0062(7) 0.0062(8)
C42 0.0152(9) 0.0186(10) 0.0158(9) 0.0040(7) 0.0061(7) 0.0055(8)
C43 0.0178(10) 0.0163(10) 0.0180(9) 0.0034(7) 0.0081(7) 0.0062(8)
C44 0.0148(10) 0.0216(11) 0.0235(10) 0.0028(8) 0.0073(8) 0.0071(8)
C45 0.0160(10) 0.0208(10) 0.0211(10) 0.0005(8) 0.0060(7) 0.0086(8)
C46 0.0196(11) 0.0260(11) 0.0435(13) 0.0116(10) 0.0114(9) 0.0088(9)
C47 0.0303(12) 0.0271(12) 0.0482(14) 0.0150(10) 0.0132(10) 0.0167(10)
C48 0.0233(11) 0.0323(12) 0.0341(12) 0.0040(9) 0.0071(9) 0.0176(10)
C49 0.0159(10) 0.0280(12) 0.0342(12) 0.0027(9) 0.0072(8) 0.0071(9)
C50 0.0187(10) 0.0198(10) 0.0256(10) 0.0018(8) 0.0063(8) 0.0065(8)
C51 0.0171(10) 0.0182(10) 0.0159(9) 0.0030(7) 0.0021(7) 0.0069(8)
C52 0.0176(10) 0.0217(10) 0.0175(9) 0.0024(8) 0.0032(7) 0.0066(8)
C53 0.0230(11) 0.0204(11) 0.0255(11) 0.0021(8) 0.0051(8) -0.0001(9)
C54 0.0377(13) 0.0165(11) 0.0333(12) -0.0049(9) 0.0087(10) 0.0047(10)
C55 0.0313(12) 0.0239(11) 0.0345(12) -0.0043(9) 0.0136(9) 0.0084(10)
C56 0.0194(10) 0.0221(11) 0.0254(10) 0.0004(8) 0.0077(8) 0.0048(9)
C57 0.0209(10) 0.0208(10) 0.0150(9) 0.0014(8) 0.0038(7) 0.0062(8)
C58 0.0162(9) 0.0177(10) 0.0164(9) 0.0035(7) 0.0064(7) 0.0044(8)
C59 0.0152(9) 0.0171(10) 0.0165(9) 0.0038(7) 0.0061(7) 0.0035(8)
C60 0.0173(10) 0.0204(10) 0.0167(9) 0.0027(8) 0.0036(7) 0.0042(8)
C61 0.0401(13) 0.0229(11) 0.0272(11) -0.0026(9) 0.0001(9) 0.0123(10)
C62 0.0577(17) 0.0314(13) 0.0457(15) -0.0112(11) 0.0317(13) 0.0027(12)
C63 0.0309(13) 0.0467(15) 0.0437(14) 0.0100(11) 0.0026(10) 0.0223(12)
C64 0.0512(15) 0.0439(14) 0.0265(12) 0.0049(10) -0.0060(10) 0.0272(12)
C65 0.0144(9) 0.0184(10) 0.0170(9) 0.0013(8) 0.0042(7) 0.0037(8)
N1 0.0191(8) 0.0145(8) 0.0170(8) 0.0003(6) 0.0079(6) 0.0033(7)
N2 0.0158(8) 0.0186(8) 0.0148(8) 0.0003(6) 0.0042(6) 0.0077(7)
N3 0.0266(10) 0.0213(10) 0.0362(10) -0.0007(8) 0.0104(8) 0.0081(8)
N4 0.0214(9) 0.0278(10) 0.0284(9) 0.0057(8) 0.0068(7) 0.0112(8)
N5 0.0153(8) 0.0183(8) 0.0184(8) 0.0019(6) 0.0046(6) 0.0062(7)

loop_
_atom_type_symbol
_atom_type_description
_atom_type_scat_dispersion_real
_atom_type_scat_dispersion_imag
_atom_type_scat_source
C C 0.0033 0.0016 'International Tables Vol C Tables 4.2.6.8 and 6.1.1.4'
H H 0.0000 0.0000 'International Tables Vol C Tables 4.2.6.8 and 6.1.1.4'
N N 0.0061 0.0033 'International Tables Vol C Tables 4.2.6.8 and 6.1.1.4'

loop_
_geom_angle_atom_site_label_1
_geom_angle_atom_site_label_2
_geom_angle_atom_site_label_3
_geom_angle
C2 C1 H11 109.5
C2 C1 H1 109.5
H11 C1 H1 109.5
C2 C1 H10 109.5
H11 C1 H10 109.5
H1 C1 H10 109.5
C1 C2 C25 109.6(2)
C1 C2 C3 110.40(18)
C25 C2 C3 111.80(18)
C1 C2 C26 108.0(2)
C25 C2 C26 108.1(2)
C3 C2 C26 108.80(17)
C27 C3 C4 118.21(17)
C27 C3 C2 122.35(17)
C4 C3 C2 119.42(18)
C5 C4 C3 122.65(18)
C5 C4 H13 118.7
C3 C4 H13 118.7
C6 C5 C4 117.92(17)
C6 C5 H14 121.0
C4 C5 H14 121.0
C5 C6 C24 120.81(17)
C5 C6 N1 129.71(17)
C24 C6 N1 109.48(16)
C36 C7 C8 120.02(16)
C36 C7 N1 117.84(16)
C8 C7 N1 122.09(16)
C7 C8 C9 118.04(16)
C7 C8 C39 125.54(16)
C9 C8 C39 116.33(15)
C38 C9 C8 121.17(16)
C38 C9 N2 119.70(16)
C8 C9 N2 119.12(16)
C11 C10 N2 129.06(16)
C11 C10 C58 121.91(17)
N2 C10 C58 109.03(15)
C12 C11 C10 117.24(17)
C12 C11 H51 121.4
C10 C11 H51 121.4
C11 C12 C13 123.04(17)
C11 C12 H50 118.5
C13 C12 H50 118.5
C57 C13 C12 118.23(17)
C57 C13 C14 120.31(17)
C12 C13 C14 121.39(17)
C15 C14 C62 109.42(19)
C15 C14 C61 107.07(17)
C62 C14 C61 109.76(18)
C15 C14 C13 111.85(16)
C62 C14 C13 108.03(17)
C61 C14 C13 110.70(16)
C14 C15 H2 109.5
C14 C15 H49 109.5
H2 C15 H49 109.5
C14 C15 H48 109.5
H2 C15 H48 109.5
H49 C15 H48 109.5
C17 C16 H61 109.5
C17 C16 H3 109.5
H61 C16 H3 109.5
C17 C16 H60 109.5
H61 C16 H60 109.5
H3 C16 H60 109.5
C64 C17 C18 112.09(17)
C64 C17 C16 108.52(19)
C18 C17 C16 109.21(17)
C64 C17 C63 108.23(19)
C18 C17 C63 109.60(17)
C16 C17 C63 109.13(19)
C60 C18 C19 118.04(17)
C60 C18 C17 122.85(17)
C19 C18 C17 119.09(17)
C20 C19 C18 123.24(18)
C20 C19 H53 118.4
C18 C19 H53 118.4
C19 C20 C21 117.29(17)
C19 C20 H52 121.4
C21 C20 H52 121.4
C20 C21 N2 129.12(17)
C20 C21 C59 121.40(17)
N2 C21 C59 109.39(15)
C31 C22 N1 130.94(17)
C31 C22 C23 120.41(17)
N1 C22 C23 108.64(16)
C28 C23 C22 120.30(17)
C28 C23 C24 132.44(17)
C22 C23 C24 107.26(16)
C27 C24 C6 120.11(18)
C27 C24 C23 133.18(18)
C6 C24 C23 106.69(16)
C2 C25 H4 109.5
C2 C25 H6 109.5
H4 C25 H6 109.5
C2 C25 H5 109.5
H4 C25 H5 109.5
H6 C25 H5 109.5
C2 C26 H9 109.5
C2 C26 H7 109.5
H9 C26 H7 109.5
C2 C26 H8 109.5
H9 C26 H8 109.5
H7 C26 H8 109.5
C3 C27 C24 120.28(18)
C3 C27 H12 119.9
C24 C27 H12 119.9
C29 C28 C23 120.39(18)
C29 C28 H15 119.8
C23 C28 H15 119.8
C28 C29 C30 117.76(17)
C28 C29 C32 121.83(18)
C30 C29 C32 120.39(17)
C31 C30 C29 123.33(18)
C31 C30 H17 118.3
C29 C30 H17 118.3
C22 C31 C30 117.71(17)
C22 C31 H16 121.1
C30 C31 H16 121.1
C33 C32 C34 109.1(2)
C33 C32 C29 108.83(17)
C34 C32 C29 112.28(17)
C33 C32 C35 110.0(2)
C34 C32 C35 106.60(18)
C29 C32 C35 110.03(18)
C32 C33 H20 109.5
C32 C33 H19 109.5
H20 C33 H19 109.5
C32 C33 H18 109.5
H20 C33 H18 109.5
H19 C33 H18 109.5
C32 C34 H21 109.5
C32 C34 H22 109.5
H21 C34 H22 109.5
C32 C34 H23 109.5
H21 C34 H23 109.5
H22 C34 H23 109.5
C32 C35 H25 109.5
C32 C35 H24 109.5
H25 C35 H24 109.5
C32 C35 H26 109.5
H25 C35 H26 109.5
H24 C35 H26 109.5
C37 C36 C7 121.05(17)
C37 C36 H29 119.5
C7 C36 H29 119.5
C36 C37 C38 119.75(17)
C36 C37 H28 120.1
C38 C37 H28 120.1
C9 C38 C37 119.84(17)
C9 C38 H27 120.1
C37 C38 H27 120.1
C43 C39 C40 117.19(17)
C43 C39 C8 124.13(16)
C40 C39 C8 118.36(16)
C39 C40 C41 120.50(16)
C39 C40 C65 118.59(16)
C41 C40 C65 120.71(16)
N5 C41 C40 120.73(17)
N5 C41 C51 117.47(16)
C40 C41 C51 121.78(16)
N5 C42 C43 121.67(16)
N5 C42 C45 114.91(16)
C43 C42 C45 123.38(17)
C39 C43 C42 119.51(17)
C39 C43 C44 117.94(17)
C42 C43 C44 122.54(16)
N3 C44 C43 177.6(2)
C50 C45 C46 118.99(17)
C50 C45 C42 119.31(17)
C46 C45 C42 121.62(17)
C47 C46 C45 119.9(2)
C47 C46 H30 120.0
C45 C46 H30 120.0
C48 C47 C46 120.3(2)
C48 C47 H34 119.8
C46 C47 H34 119.8
C47 C48 C49 120.17(19)
C47 C48 H31 119.9
C49 C48 H31 119.9
C48 C49 C50 119.98(19)
C48 C49 H32 120.0
C50 C49 H32 120.0
C49 C50 C45 120.58(19)
C49 C50 H33 119.7
C45 C50 H33 119.7
C52 C51 C56 119.32(18)
C52 C51 C41 120.01(16)
C56 C51 C41 120.64(17)
C53 C52 C51 120.41(18)
C53 C52 H35 119.8
C51 C52 H35 119.8
C52 C53 C54 119.92(19)
C52 C53 H39 120.0
C54 C53 H39 120.0
C55 C54 C53 119.96(19)
C55 C54 H36 120.0
C53 C54 H36 120.0
C56 C55 C54 120.38(19)
C56 C55 H37 119.8
C54 C55 H37 119.8
C55 C56 C51 119.96(19)
C55 C56 H38 120.0
C51 C56 H38 120.0
C13 C57 C58 120.40(17)
C13 C57 H41 119.8
C58 C57 H41 119.8
C57 C58 C10 119.18(17)
C57 C58 C59 133.94(17)
C10 C58 C59 106.88(16)
C60 C59 C21 119.72(17)
C60 C59 C58 133.38(17)
C21 C59 C58 106.77(15)
C18 C60 C59 120.29(17)
C18 C60 H40 119.9
C59 C60 H40 119.9
C14 C61 H42 109.5
C14 C61 H43 109.5
H42 C61 H43 109.5
C14 C61 H44 109.5
H42 C61 H44 109.5
H43 C61 H44 109.5
C14 C62 H47 109.5
C14 C62 H46 109.5
H47 C62 H46 109.5
C14 C62 H45 109.5
H47 C62 H45 109.5
H46 C62 H45 109.5
C17 C63 H55 109.5
C17 C63 H54 109.5
H55 C63 H54 109.5
C17 C63 H56 109.5
H55 C63 H56 109.5
H54 C63 H56 109.5
C17 C64 H57 109.5
C17 C64 H59 109.5
H57 C64 H59 109.5
C17 C64 H58 109.5
H57 C64 H58 109.5
H59 C64 H58 109.5
N4 C65 C40 174.68(19)
C6 N1 C22 107.79(14)
C6 N1 C7 121.22(15)
C22 N1 C7 127.27(15)
C21 N2 C10 107.89(14)
C21 N2 C9 126.21(15)
C10 N2 C9 125.87(15)
C42 N5 C41 120.19(16)

loop_
_geom_bond_atom_site_label_1
_geom_bond_atom_site_label_2
_geom_bond_distance
C1 C2 1.517(3)
C1 H11 0.9800
C1 H1 0.9800
C1 H10 0.9800
C2 C25 1.519(3)
C2 C3 1.536(3)
C2 C26 1.538(3)
C3 C27 1.382(3)
C3 C4 1.410(3)
C4 C5 1.385(3)
C4 H13 0.9500
C5 C6 1.384(3)
C5 H14 0.9500
C6 C24 1.402(3)
C6 N1 1.404(2)
C7 C36 1.390(3)
C7 C8 1.400(3)
C7 N1 1.433(2)
C8 C9 1.414(3)
C8 C39 1.493(2)
C9 C38 1.382(3)
C9 N2 1.425(2)
C10 C11 1.387(3)
C10 N2 1.404(2)
C10 C58 1.405(3)
C11 C12 1.383(3)
C11 H51 0.9500
C12 C13 1.407(3)
C12 H50 0.9500
C13 C57 1.389(3)
C13 C14 1.537(3)
C14 C15 1.527(3)
C14 C62 1.530(3)
C14 C61 1.534(3)
C15 H2 0.9800
C15 H49 0.9800
C15 H48 0.9800
C16 C17 1.533(3)
C16 H61 0.9800
C16 H3 0.9800
C16 H60 0.9800
C17 C64 1.531(3)
C17 C18 1.533(3)
C17 C63 1.535(3)
C18 C60 1.386(3)
C18 C19 1.410(3)
C19 C20 1.383(3)
C19 H53 0.9500
C20 C21 1.388(3)
C20 H52 0.9500
C21 N2 1.395(2)
C21 C59 1.405(3)
C22 C31 1.386(3)
C22 N1 1.404(2)
C22 C23 1.412(3)
C23 C28 1.390(3)
C23 C24 1.447(3)
C24 C27 1.394(3)
C25 H4 0.9800
C25 H6 0.9800
C25 H5 0.9800
C26 H9 0.9800
C26 H7 0.9800
C26 H8 0.9800
C27 H12 0.9500
C28 C29 1.388(3)
C28 H15 0.9500
C29 C30 1.405(3)
C29 C32 1.533(3)
C30 C31 1.388(3)
C30 H17 0.9500
C31 H16 0.9500
C32 C33 1.516(3)
C32 C34 1.524(3)
C32 C35 1.539(3)
C33 H20 0.9800
C33 H19 0.9800
C33 H18 0.9800
C34 H21 0.9800
C34 H22 0.9800
C34 H23 0.9800
C35 H25 0.9800
C35 H24 0.9800
C35 H26 0.9800
C36 C37 1.383(3)
C36 H29 0.9500
C37 C38 1.387(3)
C37 H28 0.9500
C38 H27 0.9500
C39 C43 1.398(3)
C39 C40 1.399(3)
C40 C41 1.406(3)
C40 C65 1.441(3)
C41 N5 1.341(2)
C41 C51 1.483(3)
C42 N5 1.338(2)
C42 C43 1.412(3)
C42 C45 1.485(2)
C43 C44 1.439(3)
C44 N3 1.151(2)
C45 C50 1.389(3)
C45 C46 1.391(3)
C46 C47 1.390(3)
C46 H30 0.9500
C47 C48 1.373(3)
C47 H34 0.9500
C48 C49 1.377(3)
C48 H31 0.9500
C49 C50 1.383(3)
C49 H32 0.9500
C50 H33 0.9500
C51 C52 1.393(3)
C51 C56 1.397(3)
C52 C53 1.382(3)
C52 H35 0.9500
C53 C54 1.390(3)
C53 H39 0.9500
C54 C55 1.383(3)
C54 H36 0.9500
C55 C56 1.383(3)
C55 H37 0.9500
C56 H38 0.9500
C57 C58 1.398(3)
C57 H41 0.9500
C58 C59 1.450(3)
C59 C60 1.398(3)
C60 H40 0.9500
C61 H42 0.9800
C61 H43 0.9800
C61 H44 0.9800
C62 H47 0.9800
C62 H46 0.9800
C62 H45 0.9800
C63 H55 0.9800
C63 H54 0.9800
C63 H56 0.9800
C64 H57 0.9800
C64 H59 0.9800
C64 H58 0.9800
C65 N4 1.142(2)
